data_7022120
loop_
_publ_author_name
'El-Zoghbi, Ibrahim'
'Whitehorne, Todd J. J.'
'Schaper, Frank'

_publ_section_title
;
 Exceptionally high lactide polymerization activity of zirconium complexes
 with bridged diketiminate ligands.
;
_journal_issue 25
_journal_name_full 'Dalton transactions (Cambridge, England : 2003)'
_journal_page_first 9376
_journal_page_last 9387
_journal_paper_doi 10.1039/c2dt31761c
_journal_volume 42
_journal_year 2013
_chemical_compound_source 'Synthesized by the authors. See text'
_chemical_formula_moiety 'C34 H48 N4 Zr'
_chemical_formula_sum 'C34 H48 N4 Zr'
_chemical_formula_weight 603.98
_chemical_name_systematic
;
?
;
_space_group_IT_number 14
_symmetry_cell_setting monoclinic
_symmetry_space_group_name_Hall '-P 2yn'
_symmetry_space_group_name_H-M 'P 1 21/n 1'
_atom_sites_solution_hydrogens geom
_atom_sites_solution_primary direct
_atom_sites_solution_secondary difmap
_audit_creation_method SHELXL-97
_cell_angle_alpha 90
_cell_angle_beta 91.042(3)
_cell_angle_gamma 90
_cell_formula_units_Z 4
_cell_length_a 11.4759(9)
_cell_length_b 14.9142(12)
_cell_length_c 18.6288(14)
_cell_measurement_reflns_used 55149
_cell_measurement_temperature 150
_cell_measurement_theta_max 69.31
_cell_measurement_theta_min 3.80
_cell_volume 3187.9(4)
_computing_cell_refinement 'SAINT V7.68A(Bruker AXS, 2009)'
_computing_data_collection 'APEX2 (Bruker AXS, 2009)'
_computing_data_reduction 'SAINT V7.68A(Bruker AXS, 2009)'
_computing_molecular_graphics 'SHELXTL v6.12 (Bruker AXS, 2001)'
_computing_publication_material 'UdMX (Maris, 2004)'
_computing_structure_refinement 'SHELXL97 (Sheldrick, 2008)'
_computing_structure_solution 'SHELXS-97 (Sheldrick, 2008)'
_diffrn_ambient_temperature 150
_diffrn_detector_area_resol_mean 8.3
_diffrn_measured_fraction_theta_full 0.996
_diffrn_measured_fraction_theta_max 0.996
_diffrn_measurement_device_type 'Bruker Microstar'
_diffrn_measurement_method \w
_diffrn_radiation_monochromator 'Helios optics'
_diffrn_radiation_source 'Rotating Anode'
_diffrn_radiation_type CuK\a
_diffrn_radiation_wavelength 1.54178
_diffrn_reflns_av_R_equivalents 0.083
_diffrn_reflns_av_sigmaI/netI 0.0236
_diffrn_reflns_limit_h_max 13
_diffrn_reflns_limit_h_min -13
_diffrn_reflns_limit_k_max 18
_diffrn_reflns_limit_k_min -15
_diffrn_reflns_limit_l_max 22
_diffrn_reflns_limit_l_min -22
_diffrn_reflns_number 116139
_diffrn_reflns_theta_full 69.81
_diffrn_reflns_theta_max 69.81
_diffrn_reflns_theta_min 3.80
_exptl_absorpt_coefficient_mu 3.021
_exptl_absorpt_correction_T_max 0.7393
_exptl_absorpt_correction_T_min 0.5469
_exptl_absorpt_correction_type multi-scan
_exptl_absorpt_process_details 'Sadabs (Sheldrick, 1996)'
_exptl_crystal_colour Colorless
_exptl_crystal_density_diffrn 1.258
_exptl_crystal_density_method 'not measured'
_exptl_crystal_description block
_exptl_crystal_F_000 1280
_exptl_crystal_size_max 0.15
_exptl_crystal_size_mid 0.05
_exptl_crystal_size_min 0.05
_refine_diff_density_max 1.391
_refine_diff_density_min -0.677
_refine_diff_density_rms 0.077
_refine_ls_extinction_method none
_refine_ls_goodness_of_fit_ref 1.156
_refine_ls_hydrogen_treatment constr
_refine_ls_matrix_type full
_refine_ls_number_parameters 407
_refine_ls_number_reflns 5989
_refine_ls_number_restraints 89
_refine_ls_restrained_S_all 1.230
_refine_ls_R_factor_all 0.0469
_refine_ls_R_factor_gt 0.0446
_refine_ls_shift/su_max 0.002
_refine_ls_shift/su_mean 0.000
_refine_ls_structure_factor_coef Fsqd
_refine_ls_weighting_details 'calc w=1/[\s^2^(Fo^2^)+(0.0483P)^2^+5.7398P] where P=(Fo^2^+2Fc^2^)/3'
_refine_ls_weighting_scheme calc
_refine_ls_wR_factor_gt 0.1167
_refine_ls_wR_factor_ref 0.1179
_reflns_number_gt 5599
_reflns_number_total 5989
_reflns_threshold_expression I>2\s(I)
_cod_data_source_file c2dt31761c.txt
_cod_data_source_block todd34
_cod_depositor_comments
;
The following automatic conversions were performed:

'_symmetry_cell_setting' value 'Monoclinic' changed to 'monoclinic'
according to /home/saulius/struct/CIF-dictionaries/cif_core.dic
dictionary named 'cif_core.dic' version 2.4.2 from
2011-04-26.

'_geom_bond_publ_flag' value 'Y' changed to 'y'
according to /home/saulius/struct/CIF-dictionaries/cif_core.dic
dictionary named 'cif_core.dic' version 2.4.2 from 2011-04-26 (124
times).

'_geom_angle_publ_flag' value 'Y' changed to 'y' according
to /home/saulius/struct/CIF-dictionaries/cif_core.dic dictionary
named 'cif_core.dic' version 2.4.2 from 2011-04-26 (252
times).

'_geom_torsion_publ_flag' value 'Y' changed to 'y' according
to /home/saulius/struct/CIF-dictionaries/cif_core.dic dictionary
named 'cif_core.dic' version 2.4.2 from 2011-04-26 (206 times).

Automatic conversion script
Id: cif_fix_values 1891 2012-01-12 08:04:46Z andrius 
;
_cod_original_sg_symbol_H-M P21/n
_cod_database_code 7022120

loop_
_symmetry_equiv_pos_as_xyz
'x, y, z'
'-x+1/2, y+1/2, -z+1/2'
'-x, -y, -z'
'x-1/2, -y-1/2, z-1/2'

loop_
_atom_site_label
_atom_site_type_symbol
_atom_site_fract_x
_atom_site_fract_y
_atom_site_fract_z
_atom_site_U_iso_or_equiv
_atom_site_adp_type
_atom_site_occupancy
_atom_site_symmetry_multiplicity
_atom_site_calc_flag
_atom_site_refinement_flags
_atom_site_disorder_assembly
_atom_site_disorder_group
Zr1 Zr 0.38132(2) 0.797022(18) 0.244497(14) 0.02605(11) Uani 1 1 d . . .
N2 N 0.2842(2) 0.7871(2) 0.13477(15) 0.0316(6) Uani 1 1 d . C .
N4 N 0.5738(2) 0.79992(19) 0.28881(15) 0.0284(6) Uani 1 1 d . C .
C6 C 0.1396(4) 0.6880(3) 0.1807(2) 0.0561(12) Uani 1 1 d D . .
H6 H 0.1005 0.6352 0.1688 0.067 Uiso 1 1 calc R A 1
C7 C 0.2022(3) 0.7241(3) 0.1247(2) 0.0416(9) Uani 1 1 d D C .
C8 C 0.1716(5) 0.6918(3) 0.0500(3) 0.0613(13) Uani 1 1 d . . .
H8A H 0.2415 0.6850 0.0231 0.092 Uiso 1 1 calc R C .
H8B H 0.1215 0.7348 0.0267 0.092 Uiso 1 1 calc R . .
H8C H 0.1323 0.6351 0.0528 0.092 Uiso 1 1 calc R . .
C9 C 0.3049(3) 0.8443(2) 0.07408(18) 0.0323(7) Uani 1 1 d . . .
C10 C 0.2228(3) 0.9105(3) 0.0574(2) 0.0417(9) Uani 1 1 d . C .
C11 C 0.2432(4) 0.9678(3) -0.0004(2) 0.0527(11) Uani 1 1 d . . .
H11A H 0.1876 1.0108 -0.0128 0.063 Uiso 1 1 calc R C .
C12 C 0.3435(4) 0.9622(3) -0.0393(2) 0.0510(11) Uani 1 1 d . C .
H12A H 0.3562 1.0014 -0.0771 0.061 Uiso 1 1 calc R . .
C13 C 0.4238(4) 0.8985(3) -0.0218(2) 0.0456(10) Uani 1 1 d . . .
H13A H 0.4922 0.8953 -0.0477 0.055 Uiso 1 1 calc R C .
C14 C 0.4063(3) 0.8378(3) 0.03423(19) 0.0398(9) Uani 1 1 d . C .
C15 C 0.4963(5) 0.7694(4) 0.0521(3) 0.0673(14) Uani 1 1 d . . .
H15A H 0.4610 0.7111 0.0526 0.101 Uiso 1 1 calc R C .
H15B H 0.5300 0.7822 0.0985 0.101 Uiso 1 1 calc R . .
H15C H 0.5560 0.7709 0.0167 0.101 Uiso 1 1 calc R . .
C16 C 0.1145(4) 0.9217(4) 0.1014(3) 0.0597(13) Uani 1 1 d . . .
H16A H 0.0706 0.9722 0.0838 0.090 Uiso 1 1 calc R C .
H16B H 0.1365 0.9316 0.1507 0.090 Uiso 1 1 calc R . .
H16C H 0.0677 0.8685 0.0976 0.090 Uiso 1 1 calc R . .
C26 C 0.5255(3) 0.7136(3) 0.3916(2) 0.0426(9) Uani 1 1 d D . .
H26 H 0.5432 0.6603 0.4153 0.051 Uiso 1 1 calc R B 1
C27 C 0.6055(3) 0.7495(2) 0.34443(19) 0.0336(8) Uani 1 1 d D C .
C28 C 0.7327(3) 0.7323(3) 0.3614(2) 0.0474(10) Uani 1 1 d . . .
H28A H 0.7690 0.7062 0.3204 0.071 Uiso 1 1 calc R C .
H28B H 0.7395 0.6920 0.4014 0.071 Uiso 1 1 calc R . .
H28C H 0.7705 0.7880 0.3733 0.071 Uiso 1 1 calc R . .
C29 C 0.6644(3) 0.8551(2) 0.25882(19) 0.0324(7) Uani 1 1 d . . .
C30 C 0.6865(3) 0.9387(3) 0.2904(2) 0.0446(9) Uani 1 1 d . C .
C31 C 0.7716(4) 0.9938(3) 0.2598(3) 0.0569(12) Uani 1 1 d . . .
H31A H 0.7869 1.0497 0.2800 0.068 Uiso 1 1 calc R C .
C32 C 0.8326(4) 0.9671(3) 0.2012(3) 0.0554(12) Uani 1 1 d . C .
H32A H 0.8867 1.0055 0.1809 0.066 Uiso 1 1 calc R . .
C33 C 0.8137(3) 0.8837(3) 0.1725(2) 0.0473(10) Uani 1 1 d . . .
H33A H 0.8572 0.8652 0.1336 0.057 Uiso 1 1 calc R C .
C34 C 0.7302(3) 0.8261(3) 0.2007(2) 0.0351(8) Uani 1 1 d . C .
C35 C 0.7230(4) 0.7319(3) 0.1721(2) 0.0452(9) Uani 1 1 d . . .
H35A H 0.6509 0.7051 0.1864 0.068 Uiso 1 1 calc R C .
H35B H 0.7871 0.6974 0.1911 0.068 Uiso 1 1 calc R . .
H35C H 0.7263 0.7331 0.1207 0.068 Uiso 1 1 calc R . .
C36 C 0.6239(4) 0.9670(3) 0.3571(3) 0.0599(12) Uani 1 1 d . . .
H36A H 0.5417 0.9573 0.3504 0.090 Uiso 1 1 calc R C .
H36B H 0.6381 1.0295 0.3661 0.090 Uiso 1 1 calc R . .
H36C H 0.6518 0.9323 0.3972 0.090 Uiso 1 1 calc R . .
C37 C 0.4282(3) 0.6509(2) 0.2227(2) 0.0346(8) Uani 1 1 d . C .
H37A H 0.3623 0.6209 0.2013 0.052 Uiso 1 1 calc R . .
H37B H 0.4495 0.6220 0.2670 0.052 Uiso 1 1 calc R . .
H37C H 0.4926 0.6485 0.1905 0.052 Uiso 1 1 calc R . .
C38 C 0.4274(3) 0.9344(3) 0.20167(19) 0.0361(8) Uani 1 1 d . C .
H38A H 0.3612 0.9591 0.1763 0.054 Uiso 1 1 calc R . .
H38B H 0.4916 0.9292 0.1696 0.054 Uiso 1 1 calc R . .
H38C H 0.4487 0.9731 0.2409 0.054 Uiso 1 1 calc R . .
C4A C 0.0252(6) 0.6724(5) 0.2889(4) 0.0464(17) Uiso 0.592(6) 1 d PDU C 1
H4A1 H 0.0238 0.6947 0.3372 0.070 Uiso 0.592(6) 1 calc PR C 1
H4A2 H 0.0353 0.6086 0.2897 0.070 Uiso 0.592(6) 1 calc PR C 1
H4A3 H -0.0470 0.6869 0.2647 0.070 Uiso 0.592(6) 1 calc PR C 1
C5A C 0.1242(6) 0.7149(6) 0.2499(3) 0.0401(19) Uiso 0.592(6) 1 d PDU C 1
N1A N 0.1949(4) 0.7800(4) 0.2724(3) 0.0311(14) Uiso 0.592(6) 1 d PDU C 1
C3A C 0.1556(5) 0.8241(4) 0.3392(3) 0.0317(14) Uani 0.592(6) 1 d PDU C 1
H3AA H 0.1314 0.7781 0.3734 0.038 Uiso 0.592(6) 1 calc PR C 1
C2A C 0.0545(6) 0.8915(5) 0.3269(4) 0.0382(17) Uani 0.592(6) 1 d PDU C 1
H2AA H 0.0757 0.9350 0.2907 0.046 Uiso 0.592(6) 1 calc PR C 1
H2AB H -0.0147 0.8600 0.3101 0.046 Uiso 0.592(6) 1 calc PR C 1
C1A C 0.0294(6) 0.9395(5) 0.3976(4) 0.0446(17) Uani 0.592(6) 1 d PDU C 1
H1AA H -0.0292 0.9852 0.3888 0.054 Uiso 0.592(6) 1 calc PR C 1
H1AB H -0.0026 0.8965 0.4311 0.054 Uiso 0.592(6) 1 calc PR C 1
C21A C 0.1368(11) 0.9832(8) 0.4322(7) 0.044(3) Uani 0.592(6) 1 d PDU C 1
H21A H 0.1624 1.0324 0.4023 0.053 Uiso 0.592(6) 1 calc PR C 1
H21B H 0.1168 1.0073 0.4787 0.053 Uiso 0.592(6) 1 calc PR C 1
C22A C 0.2352(8) 0.9161(6) 0.4414(4) 0.0407(19) Uani 0.592(6) 1 d PDU C 1
H22A H 0.2134 0.8703 0.4756 0.049 Uiso 0.592(6) 1 calc PR C 1
H22B H 0.3044 0.9463 0.4599 0.049 Uiso 0.592(6) 1 calc PR C 1
C23A C 0.2611(5) 0.8729(4) 0.3692(3) 0.0306(13) Uani 0.592(6) 1 d PDU C 1
H23A H 0.2717 0.9236 0.3366 0.037 Uiso 0.592(6) 1 calc PR C 1
N3A N 0.3661(4) 0.8178(4) 0.3603(3) 0.0316(15) Uiso 0.592(6) 1 d PDU C 1
C25A C 0.4174(4) 0.7564(5) 0.4043(3) 0.0353(18) Uiso 0.592(6) 1 d PDU C 1
C24A C 0.3547(6) 0.7339(5) 0.4734(3) 0.0440(17) Uiso 0.592(6) 1 d PDU C 1
H24A H 0.2838 0.7678 0.4756 0.066 Uiso 0.592(6) 1 calc PR C 1
H24B H 0.4039 0.7486 0.5139 0.066 Uiso 0.592(6) 1 calc PR C 1
H24C H 0.3368 0.6710 0.4742 0.066 Uiso 0.592(6) 1 calc PR C 1
C5B C 0.1290(9) 0.7398(8) 0.2447(5) 0.055(4) Uiso 0.408(6) 1 d PDU C 2
C4B C 0.0262(10) 0.7267(10) 0.2940(6) 0.065(3) Uiso 0.408(6) 1 d PDU C 2
H4B1 H 0.0330 0.7672 0.3339 0.098 Uiso 0.408(6) 1 calc PR C 2
H4B2 H 0.0257 0.6661 0.3113 0.098 Uiso 0.408(6) 1 calc PR C 2
H4B3 H -0.0451 0.7385 0.2679 0.098 Uiso 0.408(6) 1 calc PR C 2
N1B N 0.1921(6) 0.8095(6) 0.2723(4) 0.032(2) Uiso 0.408(6) 1 d PDU C 2
C3B C 0.1923(8) 0.8734(6) 0.3342(4) 0.0341(19) Uani 0.408(6) 1 d PDU C 2
H3BA H 0.2397 0.9243 0.3187 0.041 Uiso 0.408(6) 1 calc PR C 2
C2B C 0.0770(8) 0.9150(8) 0.3588(6) 0.042(2) Uani 0.408(6) 1 d PDU C 2
H2BA H 0.0363 0.9425 0.3183 0.051 Uiso 0.408(6) 1 calc PR C 2
H2BB H 0.0272 0.8690 0.3786 0.051 Uiso 0.408(6) 1 calc PR C 2
C1B C 0.1062(18) 0.9857(11) 0.4160(9) 0.045(4) Uani 0.408(6) 1 d PDU C 2
H1BA H 0.1507 1.0336 0.3943 0.053 Uiso 0.408(6) 1 calc PR C 2
H1BB H 0.0343 1.0113 0.4334 0.053 Uiso 0.408(6) 1 calc PR C 2
C21B C 0.1759(9) 0.9471(7) 0.4794(5) 0.045(3) Uani 0.408(6) 1 d PD C 2
H21C H 0.1954 0.9948 0.5129 0.054 Uiso 0.408(6) 1 calc PR C 2
H21D H 0.1286 0.9035 0.5043 0.054 Uiso 0.408(6) 1 calc PR C 2
C22B C 0.2869(10) 0.9026(8) 0.4547(5) 0.039(2) Uani 0.408(6) 1 d PDU C 2
H22C H 0.3257 0.8737 0.4952 0.046 Uiso 0.408(6) 1 calc PR C 2
H22D H 0.3390 0.9476 0.4358 0.046 Uiso 0.408(6) 1 calc PR C 2
C23B C 0.2594(7) 0.8325(6) 0.3963(4) 0.031(2) Uani 0.408(6) 1 d PDU C 2
H23B H 0.2120 0.7848 0.4172 0.038 Uiso 0.408(6) 1 calc PR C 2
N3B N 0.3619(6) 0.7915(6) 0.3631(4) 0.025(2) Uiso 0.408(6) 1 d PDU C 2
C25B C 0.4104(5) 0.7296(8) 0.4058(4) 0.036(3) Uiso 0.408(6) 1 d PDU C 2
C24B C 0.3649(9) 0.6844(8) 0.4720(5) 0.046(2) Uiso 0.408(6) 1 d PDU C 2
H24D H 0.2847 0.7003 0.4781 0.068 Uiso 0.408(6) 1 calc PR C 2
H24E H 0.4098 0.7035 0.5133 0.068 Uiso 0.408(6) 1 calc PR C 2
H24F H 0.3714 0.6205 0.4668 0.068 Uiso 0.408(6) 1 calc PR C 2

loop_
_atom_site_aniso_label
_atom_site_aniso_U_11
_atom_site_aniso_U_22
_atom_site_aniso_U_33
_atom_site_aniso_U_23
_atom_site_aniso_U_13
_atom_site_aniso_U_12
Zr1 0.02264(16) 0.03122(17) 0.02429(17) 0.00123(10) 0.00008(11) 0.00239(10)
N2 0.0276(14) 0.0413(17) 0.0259(14) 0.0014(12) -0.0032(11) -0.0001(12)
N4 0.0237(13) 0.0346(15) 0.0269(14) 0.0012(11) 0.0004(11) 0.0032(11)
C6 0.036(2) 0.068(3) 0.064(3) 0.024(2) -0.013(2) -0.017(2)
C7 0.035(2) 0.047(2) 0.042(2) 0.0068(17) -0.0113(16) -0.0042(16)
C8 0.068(3) 0.062(3) 0.053(3) 0.003(2) -0.024(2) -0.022(2)
C9 0.0316(17) 0.0405(19) 0.0248(16) -0.0018(14) -0.0051(13) -0.0037(14)
C10 0.037(2) 0.048(2) 0.040(2) 0.0076(17) -0.0032(16) 0.0001(17)
C11 0.053(3) 0.054(3) 0.051(3) 0.016(2) -0.006(2) -0.001(2)
C12 0.057(3) 0.057(3) 0.039(2) 0.0104(19) -0.0048(19) -0.020(2)
C13 0.042(2) 0.066(3) 0.0281(18) -0.0064(18) 0.0027(16) -0.018(2)
C14 0.037(2) 0.055(2) 0.0268(17) -0.0076(16) 0.0001(15) -0.0040(17)
C15 0.056(3) 0.090(4) 0.057(3) 0.003(3) 0.020(2) 0.023(3)
C16 0.042(2) 0.076(3) 0.061(3) 0.023(2) 0.006(2) 0.020(2)
C26 0.044(2) 0.052(2) 0.0315(19) 0.0092(17) -0.0072(16) -0.0050(17)
C27 0.0322(18) 0.039(2) 0.0298(18) -0.0006(15) -0.0029(14) 0.0050(15)
C28 0.037(2) 0.065(3) 0.040(2) 0.010(2) -0.0043(17) 0.0124(19)
C29 0.0256(16) 0.0346(18) 0.0366(18) 0.0040(15) -0.0055(14) 0.0009(14)
C30 0.035(2) 0.042(2) 0.056(2) -0.0049(18) -0.0081(18) -0.0019(16)
C31 0.047(2) 0.040(2) 0.083(3) -0.003(2) -0.013(2) -0.0085(19)
C32 0.039(2) 0.059(3) 0.069(3) 0.015(2) 0.003(2) -0.012(2)
C33 0.034(2) 0.061(3) 0.047(2) 0.011(2) 0.0015(17) -0.0052(18)
C34 0.0263(17) 0.045(2) 0.0335(18) 0.0071(16) -0.0021(14) -0.0019(15)
C35 0.037(2) 0.054(2) 0.045(2) -0.0076(19) 0.0088(17) 0.0003(18)
C36 0.061(3) 0.051(3) 0.067(3) -0.023(2) -0.009(2) 0.001(2)
C37 0.0307(17) 0.0344(18) 0.0386(19) -0.0071(15) -0.0044(15) 0.0046(14)
C38 0.0355(19) 0.041(2) 0.0319(18) -0.0008(15) -0.0030(15) 0.0039(15)
C3A 0.028(3) 0.033(3) 0.034(3) 0.006(3) 0.007(2) 0.005(3)
C2A 0.030(3) 0.046(4) 0.039(4) 0.005(3) 0.001(3) 0.007(3)
C1A 0.040(4) 0.052(4) 0.043(4) 0.006(3) 0.011(3) 0.013(3)
C21A 0.051(8) 0.050(4) 0.031(6) -0.003(4) 0.010(5) 0.013(4)
C22A 0.043(5) 0.051(4) 0.028(4) 0.001(3) 0.002(4) 0.004(4)
C23A 0.030(3) 0.037(3) 0.025(3) 0.005(3) 0.003(2) 0.007(3)
C3B 0.033(4) 0.039(5) 0.031(4) 0.006(4) 0.007(4) 0.005(4)
C2B 0.028(5) 0.059(6) 0.040(6) 0.014(5) 0.003(4) 0.013(4)
C1B 0.046(9) 0.052(6) 0.036(9) 0.007(5) 0.009(7) 0.023(6)
C21B 0.050(6) 0.052(6) 0.034(5) 0.003(5) 0.014(5) 0.013(5)
C22B 0.043(7) 0.045(5) 0.028(5) 0.001(4) -0.001(4) 0.004(5)
C23B 0.028(4) 0.037(5) 0.030(5) 0.005(4) 0.004(4) 0.003(4)

loop_
_atom_type_symbol
_atom_type_description
_atom_type_scat_dispersion_real
_atom_type_scat_dispersion_imag
_atom_type_scat_source
C C 0.0181 0.0091 'International Tables Vol C Tables 4.2.6.8 and 6.1.1.4'
H H 0.0000 0.0000 'International Tables Vol C Tables 4.2.6.8 and 6.1.1.4'
N N 0.0311 0.0180 'International Tables Vol C Tables 4.2.6.8 and 6.1.1.4'
Zr Zr -0.1862 2.2449 'International Tables Vol C Tables 4.2.6.8 and 6.1.1.4'

loop_
_geom_angle_atom_site_label_1
_geom_angle_atom_site_label_2
_geom_angle_atom_site_label_3
_geom_angle
_geom_angle_publ_flag
N3A Zr1 N1A 72.04(18) y
N3A Zr1 C38 104.0(2) y
N1B Zr1 C38 103.8(3) y
N1A Zr1 C38 114.63(19) y
N1B Zr1 N3B 70.1(2) y
C38 Zr1 N3B 114.3(2) y
N3A Zr1 C37 109.50(19) y
N1B Zr1 C37 110.6(2) y
N1A Zr1 C37 99.43(19) y
C38 Zr1 C37 138.04(14) y
N3B Zr1 C37 99.8(2) y
N3A Zr1 N2 146.44(14) y
N1B Zr1 N2 75.94(18) y
N1A Zr1 N2 75.50(15) y
C38 Zr1 N2 81.88(12) y
N3B Zr1 N2 144.95(19) y
C37 Zr1 N2 83.85(12) y
N3A Zr1 N4 75.04(14) y
N1B Zr1 N4 145.58(18) y
N1A Zr1 N4 145.42(15) y
C38 Zr1 N4 83.28(12) y
N3B Zr1 N4 76.22(18) y
C37 Zr1 N4 81.76(11) y
N2 Zr1 N4 138.38(10) y
C7 N2 C9 115.6(3) y
C7 N2 Zr1 119.6(2) y
C9 N2 Zr1 124.8(2) y
C27 N4 C29 115.8(3) y
C27 N4 Zr1 120.5(2) y
C29 N4 Zr1 123.6(2) y
C5A C6 C7 132.4(5) y
C5A C6 C5B 15.8(6) y
C7 C6 C5B 118.1(6) y
C5A C6 H6 113.8 y
C7 C6 H6 113.8 y
C5B C6 H6 127.5 y
N2 C7 C6 122.6(4) y
N2 C7 C8 120.3(4) y
C6 C7 C8 117.0(4) y
C7 C8 H8A 109.5 y
C7 C8 H8B 109.5 y
H8A C8 H8B 109.5 y
C7 C8 H8C 109.5 y
H8A C8 H8C 109.5 y
H8B C8 H8C 109.5 y
C14 C9 C10 119.8(3) y
C14 C9 N2 121.9(3) y
C10 C9 N2 118.3(3) y
C9 C10 C11 118.9(4) y
C9 C10 C16 121.0(4) y
C11 C10 C16 120.1(4) y
C12 C11 C10 121.5(4) y
C12 C11 H11A 119.3 y
C10 C11 H11A 119.3 y
C13 C12 C11 119.2(4) y
C13 C12 H12A 120.4 y
C11 C12 H12A 120.4 y
C12 C13 C14 121.7(4) y
C12 C13 H13A 119.2 y
C14 C13 H13A 119.2 y
C9 C14 C13 119.0(4) y
C9 C14 C15 120.8(4) y
C13 C14 C15 120.2(4) y
C14 C15 H15A 109.5 y
C14 C15 H15B 109.5 y
H15A C15 H15B 109.5 y
C14 C15 H15C 109.5 y
H15A C15 H15C 109.5 y
H15B C15 H15C 109.5 y
C10 C16 H16A 109.5 y
C10 C16 H16B 109.5 y
H16A C16 H16B 109.5 y
C10 C16 H16C 109.5 y
H16A C16 H16C 109.5 y
H16B C16 H16C 109.5 y
C25B C26 C27 134.8(5) y
C25B C26 C25A 16.8(5) y
C27 C26 C25A 121.5(4) y
C25B C26 H26 105.0 y
C27 C26 H26 119.3 y
C25A C26 H26 119.3 y
N4 C27 C26 122.5(3) y
N4 C27 C28 120.7(3) y
C26 C27 C28 116.7(3) y
C27 C28 H28A 109.5 y
C27 C28 H28B 109.5 y
H28A C28 H28B 109.5 y
C27 C28 H28C 109.5 y
H28A C28 H28C 109.5 y
H28B C28 H28C 109.5 y
C34 C29 C30 120.3(3) y
C34 C29 N4 121.6(3) y
C30 C29 N4 118.1(3) y
C29 C30 C31 118.2(4) y
C29 C30 C36 120.7(4) y
C31 C30 C36 121.1(4) y
C32 C31 C30 121.6(4) y
C32 C31 H31A 119.2 y
C30 C31 H31A 119.2 y
C31 C32 C33 119.8(4) y
C31 C32 H32A 120.1 y
C33 C32 H32A 120.1 y
C32 C33 C34 121.0(4) y
C32 C33 H33A 119.5 y
C34 C33 H33A 119.5 y
C33 C34 C29 119.0(4) y
C33 C34 C35 118.3(4) y
C29 C34 C35 122.4(3) y
C34 C35 H35A 109.5 y
C34 C35 H35B 109.5 y
H35A C35 H35B 109.5 y
C34 C35 H35C 109.5 y
H35A C35 H35C 109.5 y
H35B C35 H35C 109.5 y
C30 C36 H36A 109.5 y
C30 C36 H36B 109.5 y
H36A C36 H36B 109.5 y
C30 C36 H36C 109.5 y
H36A C36 H36C 109.5 y
H36B C36 H36C 109.5 y
Zr1 C37 H37A 109.5 y
Zr1 C37 H37B 109.5 y
H37A C37 H37B 109.5 y
Zr1 C37 H37C 109.5 y
H37A C37 H37C 109.5 y
H37B C37 H37C 109.5 y
Zr1 C38 H38A 109.5 y
Zr1 C38 H38B 109.5 y
H38A C38 H38B 109.5 y
Zr1 C38 H38C 109.5 y
H38A C38 H38C 109.5 y
H38B C38 H38C 109.5 y
C5A C4A H4A1 109.5 y
C5A C4A H4A2 109.5 y
H4A1 C4A H4A2 109.5 y
C5A C4A H4A3 109.5 y
H4A1 C4A H4A3 109.5 y
H4A2 C4A H4A3 109.5 y
N1A C5A C6 115.1(5) y
N1A C5A C4A 128.3(5) y
C6 C5A C4A 116.4(5) y
C5A N1A C3A 113.3(5) y
C5A N1A Zr1 126.4(4) y
C3A N1A Zr1 117.0(4) y
N1A C3A C23A 105.7(4) y
N1A C3A C2A 113.7(5) y
C23A C3A C2A 109.6(6) y
N1A C3A H3AA 109.3 y
C23A C3A H3AA 109.3 y
C2A C3A H3AA 109.3 y
C1A C2A C3A 109.2(6) y
C1A C2A H2AA 109.8 y
C3A C2A H2AA 109.8 y
C1A C2A H2AB 109.8 y
C3A C2A H2AB 109.8 y
H2AA C2A H2AB 108.3 y
C21A C1A C2A 113.5(7) y
C21A C1A H1AA 108.9 y
C2A C1A H1AA 108.9 y
C21A C1A H1AB 108.9 y
C2A C1A H1AB 108.9 y
H1AA C1A H1AB 107.7 y
C22A C21A C1A 111.1(8) y
C22A C21A H21A 109.4 y
C1A C21A H21A 109.4 y
C22A C21A H21B 109.4 y
C1A C21A H21B 109.4 y
H21A C21A H21B 108.0 y
C21A C22A C23A 109.6(7) y
C21A C22A H22A 109.7 y
C23A C22A H22A 109.7 y
C21A C22A H22B 109.7 y
C23A C22A H22B 109.7 y
H22A C22A H22B 108.2 y
N3A C23A C3A 110.0(5) y
N3A C23A C22A 120.6(6) y
C3A C23A C22A 111.2(5) y
N3A C23A H23A 104.4 y
C3A C23A H23A 104.4 y
C22A C23A H23A 104.4 y
C25A N3A C23A 131.0(5) y
C25A N3A Zr1 117.3(4) y
C23A N3A Zr1 105.7(4) y
C26 C25A N3A 125.0(5) y
C26 C25A C24A 118.0(5) y
N3A C25A C24A 116.9(5) y
C25A C24A H24A 109.5 y
C25A C24A H24B 109.5 y
H24A C24A H24B 109.5 y
C25A C24A H24C 109.5 y
H24A C24A H24C 109.5 y
H24B C24A H24C 109.5 y
C6 C5B C4B 120.9(8) y
C6 C5B N1B 132.5(7) y
C4B C5B N1B 106.4(7) y
C5B C4B H4B1 109.5 y
C5B C4B H4B2 109.5 y
H4B1 C4B H4B2 109.5 y
C5B C4B H4B3 109.5 y
H4B1 C4B H4B3 109.5 y
H4B2 C4B H4B3 109.5 y
C3B N1B C5B 140.4(7) y
C3B N1B Zr1 104.0(5) y
C5B N1B Zr1 111.0(6) y
N1B C3B C23B 109.1(6) y
N1B C3B C2B 119.8(8) y
C23B C3B C2B 111.4(7) y
N1B C3B H3BA 105.1 y
C23B C3B H3BA 105.1 y
C2B C3B H3BA 105.1 y
C1B C2B C3B 107.8(10) y
C1B C2B H2BA 110.1 y
C3B C2B H2BA 110.1 y
C1B C2B H2BB 110.1 y
C3B C2B H2BB 110.1 y
H2BA C2B H2BB 108.5 y
C21B C1B C2B 112.5(11) y
C21B C1B H1BA 109.1 y
C2B C1B H1BA 109.1 y
C21B C1B H1BB 109.1 y
C2B C1B H1BB 109.1 y
H1BA C1B H1BB 107.8 y
C22B C21B C1B 111.2(10) y
C22B C21B H21C 109.4 y
C1B C21B H21C 109.4 y
C22B C21B H21D 109.4 y
C1B C21B H21D 109.4 y
H21C C21B H21D 108.0 y
C21B C22B C23B 110.5(8) y
C21B C22B H22C 109.5 y
C23B C22B H22C 109.5 y
C21B C22B H22D 109.5 y
C23B C22B H22D 109.5 y
H22C C22B H22D 108.1 y
N3B C23B C3B 104.3(6) y
N3B C23B C22B 115.1(7) y
C3B C23B C22B 111.3(8) y
N3B C23B H23B 108.7 y
C3B C23B H23B 108.7 y
C22B C23B H23B 108.7 y
C25B N3B C23B 111.4(6) y
C25B N3B Zr1 124.7(5) y
C23B N3B Zr1 119.8(5) y
N3B C25B C26 113.4(6) y
N3B C25B C24B 130.6(6) y
C26 C25B C24B 115.4(6) y
C25B C24B H24D 109.5 y
C25B C24B H24E 109.5 y
H24D C24B H24E 109.5 y
C25B C24B H24F 109.5 y
H24D C24B H24F 109.5 y
H24E C24B H24F 109.5 y

loop_
_geom_bond_atom_site_label_1
_geom_bond_atom_site_label_2
_geom_bond_distance
_geom_bond_publ_flag
Zr1 N3A 2.190(5) y
Zr1 N1B 2.250(7) y
Zr1 N1A 2.226(5) y
Zr1 C38 2.265(4) y
Zr1 N3B 2.226(7) y
Zr1 C37 2.283(3) y
Zr1 N2 2.315(3) y
Zr1 N4 2.344(3) y
N2 C7 1.340(5) y
N2 C9 1.440(4) y
N4 C27 1.326(4) y
N4 C29 1.447(4) y
C6 C5A 1.366(5) y
C6 C7 1.386(6) y
C6 C5B 1.428(6) y
C6 H6 0.9300 y
C7 C8 1.507(6) y
C8 H8A 0.9600 y
C8 H8B 0.9600 y
C8 H8C 0.9600 y
C9 C14 1.395(5) y
C9 C10 1.396(5) y
C10 C11 1.397(6) y
C10 C16 1.510(6) y
C11 C12 1.374(7) y
C11 H11A 0.9300 y
C12 C13 1.359(6) y
C12 H12A 0.9300 y
C13 C14 1.399(6) y
C13 H13A 0.9300 y
C14 C15 1.484(6) y
C15 H15A 0.9600 y
C15 H15B 0.9600 y
C15 H15C 0.9600 y
C16 H16A 0.9600 y
C16 H16B 0.9600 y
C16 H16C 0.9600 y
C26 C25B 1.373(6) y
C26 C27 1.390(5) y
C26 C25A 1.419(5) y
C26 H26 0.9300 y
C27 C28 1.509(5) y
C28 H28A 0.9600 y
C28 H28B 0.9600 y
C28 H28C 0.9600 y
C29 C34 1.399(5) y
C29 C30 1.400(5) y
C30 C31 1.404(6) y
C30 C36 1.507(6) y
C31 C32 1.366(7) y
C31 H31A 0.9300 y
C32 C33 1.369(7) y
C32 H32A 0.9300 y
C33 C34 1.398(5) y
C33 H33A 0.9300 y
C34 C35 1.505(6) y
C35 H35A 0.9600 y
C35 H35B 0.9600 y
C35 H35C 0.9600 y
C36 H36A 0.9600 y
C36 H36B 0.9600 y
C36 H36C 0.9600 y
C37 H37A 0.9600 y
C37 H37B 0.9600 y
C37 H37C 0.9600 y
C38 H38A 0.9600 y
C38 H38B 0.9600 y
C38 H38C 0.9600 y
C4A C5A 1.500(8) y
C4A H4A1 0.9600 y
C4A H4A2 0.9600 y
C4A H4A3 0.9600 y
C5A N1A 1.329(6) y
N1A C3A 1.484(7) y
C3A C23A 1.512(8) y
C3A C2A 1.549(7) y
C3A H3AA 0.9800 y
C2A C1A 1.531(10) y
C2A H2AA 0.9700 y
C2A H2AB 0.9700 y
C1A C21A 1.527(12) y
C1A H1AA 0.9700 y
C1A H1AB 0.9700 y
C21A C22A 1.515(12) y
C21A H21A 0.9700 y
C21A H21B 0.9700 y
C22A C23A 1.524(8) y
C22A H22A 0.9700 y
C22A H22B 0.9700 y
C23A N3A 1.470(7) y
C23A H23A 0.9800 y
N3A C25A 1.356(6) y
C25A C24A 1.524(7) y
C24A H24A 0.9600 y
C24A H24B 0.9600 y
C24A H24C 0.9600 y
C5B C4B 1.521(9) y
C5B N1B 1.362(7) y
C4B H4B1 0.9600 y
C4B H4B2 0.9600 y
C4B H4B3 0.9600 y
N1B C3B 1.496(9) y
C3B C23B 1.507(9) y
C3B C2B 1.538(9) y
C3B H3BA 0.9800 y
C2B C1B 1.533(14) y
C2B H2BA 0.9700 y
C2B H2BB 0.9700 y
C1B C21B 1.527(13) y
C1B H1BA 0.9700 y
C1B H1BB 0.9700 y
C21B C22B 1.515(12) y
C21B H21C 0.9700 y
C21B H21D 0.9700 y
C22B C23B 1.537(9) y
C22B H22C 0.9700 y
C22B H22D 0.9700 y
C23B N3B 1.472(8) y
C23B H23B 0.9800 y
N3B C25B 1.334(7) y
C25B C24B 1.508(8) y
C24B H24D 0.9600 y
C24B H24E 0.9600 y
C24B H24F 0.9600 y

loop_
_geom_torsion_atom_site_label_1
_geom_torsion_atom_site_label_2
_geom_torsion_atom_site_label_3
_geom_torsion_atom_site_label_4
_geom_torsion
_geom_torsion_publ_flag
N3A Zr1 N2 C7 -59.7(5) y
N1B Zr1 N2 C7 -56.3(4) y
N1A Zr1 N2 C7 -44.7(3) y
C38 Zr1 N2 C7 -162.8(3) y
N3B Zr1 N2 C7 -41.5(5) y
C37 Zr1 N2 C7 56.7(3) y
N4 Zr1 N2 C7 126.9(3) y
N3A Zr1 N2 C9 120.6(4) y
N1B Zr1 N2 C9 123.9(4) y
N1A Zr1 N2 C9 135.6(3) y
C38 Zr1 N2 C9 17.4(3) y
N3B Zr1 N2 C9 138.7(4) y
C37 Zr1 N2 C9 -123.0(3) y
N4 Zr1 N2 C9 -52.8(3) y
N3A Zr1 N4 C27 50.2(3) y
N1B Zr1 N4 C27 52.0(5) y
N1A Zr1 N4 C27 32.0(4) y
C38 Zr1 N4 C27 156.7(3) y
N3B Zr1 N4 C27 39.6(3) y
C37 Zr1 N4 C27 -62.6(3) y
N2 Zr1 N4 C27 -133.6(3) y
N3A Zr1 N4 C29 -129.7(3) y
N1B Zr1 N4 C29 -127.8(5) y
N1A Zr1 N4 C29 -147.8(4) y
C38 Zr1 N4 C29 -23.2(3) y
N3B Zr1 N4 C29 -140.2(3) y
C37 Zr1 N4 C29 117.5(3) y
N2 Zr1 N4 C29 46.5(3) y
C9 N2 C7 C6 -154.2(4) y
Zr1 N2 C7 C6 26.1(5) y
C9 N2 C7 C8 23.6(5) y
Zr1 N2 C7 C8 -156.1(3) y
C5A C6 C7 N2 15.4(9) y
C5B C6 C7 N2 23.7(9) y
C5A C6 C7 C8 -162.4(6) y
C5B C6 C7 C8 -154.2(7) y
C7 N2 C9 C14 -108.2(4) y
Zr1 N2 C9 C14 71.6(4) y
C7 N2 C9 C10 74.7(4) y
Zr1 N2 C9 C10 -105.5(3) y
C14 C9 C10 C11 1.4(6) y
N2 C9 C10 C11 178.6(4) y
C14 C9 C10 C16 -177.5(4) y
N2 C9 C10 C16 -0.3(6) y
C9 C10 C11 C12 -2.1(7) y
C16 C10 C11 C12 176.8(4) y
C10 C11 C12 C13 0.9(7) y
C11 C12 C13 C14 0.9(6) y
C10 C9 C14 C13 0.4(5) y
N2 C9 C14 C13 -176.7(3) y
C10 C9 C14 C15 178.5(4) y
N2 C9 C14 C15 1.5(6) y
C12 C13 C14 C9 -1.5(6) y
C12 C13 C14 C15 -179.7(4) y
C29 N4 C27 C26 160.9(4) y
Zr1 N4 C27 C26 -19.0(5) y
C29 N4 C27 C28 -16.0(5) y
Zr1 N4 C27 C28 164.2(3) y
C25B C26 C27 N4 -15.2(10) y
C25A C26 C27 N4 -28.2(7) y
C25B C26 C27 C28 161.7(8) y
C25A C26 C27 C28 148.7(5) y
C27 N4 C29 C34 94.2(4) y
Zr1 N4 C29 C34 -86.0(4) y
C27 N4 C29 C30 -84.7(4) y
Zr1 N4 C29 C30 95.2(3) y
C34 C29 C30 C31 3.3(6) y
N4 C29 C30 C31 -177.8(4) y
C34 C29 C30 C36 -174.4(4) y
N4 C29 C30 C36 4.5(5) y
C29 C30 C31 C32 -0.5(7) y
C36 C30 C31 C32 177.1(4) y
C30 C31 C32 C33 -2.1(7) y
C31 C32 C33 C34 2.1(7) y
C32 C33 C34 C29 0.7(6) y
C32 C33 C34 C35 -173.3(4) y
C30 C29 C34 C33 -3.4(5) y
N4 C29 C34 C33 177.8(3) y
C30 C29 C34 C35 170.3(4) y
N4 C29 C34 C35 -8.5(5) y
C7 C6 C5A N1A -11.7(11) y
C5B C6 C5A N1A -39(2) y
C7 C6 C5A C4A 164.0(6) y
C5B C6 C5A C4A 136(3) y
C6 C5A N1A C3A 164.3(6) y
C4A C5A N1A C3A -10.9(11) y
C6 C5A N1A Zr1 -37.2(10) y
C4A C5A N1A Zr1 147.7(6) y
N3A Zr1 N1A C5A -134.7(6) y
N1B Zr1 N1A C5A 144.7(16) y
C38 Zr1 N1A C5A 127.8(6) y
N3B Zr1 N1A C5A -124.1(6) y
C37 Zr1 N1A C5A -27.1(6) y
N2 Zr1 N1A C5A 54.0(6) y
N4 Zr1 N1A C5A -116.2(6) y
N3A Zr1 N1A C3A 23.2(4) y
N1B Zr1 N1A C3A -57.4(12) y
C38 Zr1 N1A C3A -74.4(5) y
N3B Zr1 N1A C3A 33.8(5) y
C37 Zr1 N1A C3A 130.7(4) y
N2 Zr1 N1A C3A -148.2(5) y
N4 Zr1 N1A C3A 41.6(6) y
C5A N1A C3A C23A 162.3(6) y
Zr1 N1A C3A C23A 1.6(6) y
C5A N1A C3A C2A -77.5(8) y
Zr1 N1A C3A C2A 121.8(5) y
N1A C3A C2A C1A -174.4(6) y
C23A C3A C2A C1A -56.5(7) y
C3A C2A C1A C21A 53.6(9) y
C2A C1A C21A C22A -53.7(12) y
C1A C21A C22A C23A 55.0(12) y
N1A C3A C23A N3A -39.7(7) y
C2A C3A C23A N3A -162.5(5) y
N1A C3A C23A C22A -175.9(6) y
C2A C3A C23A C22A 61.2(7) y
C21A C22A C23A N3A 168.8(8) y
C21A C22A C23A C3A -60.2(10) y
C3A C23A N3A C25A -90.8(8) y
C22A C23A N3A C25A 40.7(11) y
C3A C23A N3A Zr1 60.3(6) y
C22A C23A N3A Zr1 -168.1(6) y
N1B Zr1 N3A C25A 124.9(6) y
N1A Zr1 N3A C25A 113.1(5) y
C38 Zr1 N3A C25A -135.1(5) y
N3B Zr1 N3A C25A 39.1(12) y
C37 Zr1 N3A C25A 19.2(5) y
N2 Zr1 N3A C25A 128.4(4) y
N4 Zr1 N3A C25A -56.2(5) y
N1B Zr1 N3A C23A -30.9(4) y
N1A Zr1 N3A C23A -42.7(4) y
C38 Zr1 N3A C23A 69.0(4) y
N3B Zr1 N3A C23A -116.7(14) y
C37 Zr1 N3A C23A -136.6(4) y
N2 Zr1 N3A C23A -27.4(6) y
N4 Zr1 N3A C23A 148.0(4) y
C25B C26 C25A N3A -126(2) y
C27 C26 C25A N3A 19.8(10) y
C25B C26 C25A C24A 55.0(16) y
C27 C26 C25A C24A -158.7(6) y
C23A N3A C25A C26 -174.0(6) y
Zr1 N3A C25A C26 37.5(9) y
C23A N3A C25A C24A 4.5(11) y
Zr1 N3A C25A C24A -143.9(5) y
C5A C6 C5B C4B -48.9(18) y
C7 C6 C5B C4B 154.1(10) y
C5A C6 C5B N1B 137(4) y
C7 C6 C5B N1B -20.3(19) y
C6 C5B N1B C3B 176.3(10) y
C4B C5B N1B C3B 1(2) y
C6 C5B N1B Zr1 -33.1(18) y
C4B C5B N1B Zr1 151.9(8) y
N3A Zr1 N1B C3B 32.7(5) y
N1A Zr1 N1B C3B 128.3(15) y
C38 Zr1 N1B C3B -67.6(5) y
N3B Zr1 N1B C3B 43.6(5) y
C37 Zr1 N1B C3B 136.9(5) y
N2 Zr1 N1B C3B -145.4(6) y
N4 Zr1 N1B C3B 30.8(8) y
N3A Zr1 N1B C5B -128.5(8) y
N1A Zr1 N1B C5B -32.9(11) y
C38 Zr1 N1B C5B 131.2(7) y
N3B Zr1 N1B C5B -117.6(8) y
C37 Zr1 N1B C5B -24.3(8) y
N2 Zr1 N1B C5B 53.5(7) y
N4 Zr1 N1B C5B -130.4(7) y
C5B N1B C3B C23B 88.9(15) y
Zr1 N1B C3B C23B -62.9(8) y
C5B N1B C3B C2B -41.1(18) y
Zr1 N1B C3B C2B 167.1(7) y
N1B C3B C2B C1B -172.9(11) y
C23B C3B C2B C1B 58.0(13) y
C3B C2B C1B C21B -56.9(17) y
C2B C1B C21B C22B 56.3(18) y
C1B C21B C22B C23B -53.9(13) y
N1B C3B C23B N3B 42.2(9) y
C2B C3B C23B N3B 176.6(8) y
N1B C3B C23B C22B 166.8(8) y
C2B C3B C23B C22B -58.7(11) y
C21B C22B C23B N3B 174.0(8) y
C21B C22B C23B C3B 55.7(11) y
C3B C23B N3B C25B -160.4(9) y
C22B C23B N3B C25B 77.4(11) y
C3B C23B N3B Zr1 -2.1(9) y
C22B C23B N3B Zr1 -124.3(8) y
N3A Zr1 N3B C25B -138.5(18) y
N1B Zr1 N3B C25B 131.0(8) y
N1A Zr1 N3B C25B 119.0(8) y
C38 Zr1 N3B C25B -132.3(7) y
C37 Zr1 N3B C25B 22.5(8) y
N2 Zr1 N3B C25B 115.7(7) y
N4 Zr1 N3B C25B -56.4(7) y
N3A Zr1 N3B C23B 66.3(12) y
N1B Zr1 N3B C23B -24.2(6) y
N1A Zr1 N3B C23B -36.2(6) y
C38 Zr1 N3B C23B 72.5(7) y
C37 Zr1 N3B C23B -132.7(6) y
N2 Zr1 N3B C23B -39.4(9) y
N4 Zr1 N3B C23B 148.4(7) y
C23B N3B C25B C26 -157.2(8) y
Zr1 N3B C25B C26 45.8(12) y
C23B N3B C25B C24B 13.7(16) y
Zr1 N3B C25B C24B -143.3(10) y
C27 C26 C25B N3B 3.0(14) y
C25A C26 C25B N3B 44.9(13) y
C27 C26 C25B C24B -169.4(7) y
C25A C26 C25B C24B -127(2) y
